data_7062698
loop_
_publ_author_name
'Ari, Biman'
'Das, Manik'
'Brandao, Paola'
'Mukherjee, Somali'
'Jana, Atish Dipankar'
'Koley, Biplab'
'Laha, Soumik'
'Maidul Islam, Md.'
'Choudhuri, Indranil'
'Bhattacharya, Nandan'
'Samanta, Bidhan Chandra'
'Chattopadhyay, Nitin'
'Maity, Tithi'

_publ_section_title
;
 DNA/HSA binding and anticancer properties of pendant acetate bearing
 mono-nuclear Ni(ii) and bridging acetate bearing di-nuclear Cu(ii) Schiff
 base complexes: an experimental and molecular docking study
;
_journal_issue 38
_journal_name_full 'New Journal of Chemistry'
_journal_page_first 17881
_journal_page_last 17896
_journal_paper_doi 10.1039/D3NJ02960C
_journal_volume 47
_journal_year 2023
_chemical_formula_moiety 'C19 H22 N2 Ni O3, H2 O'
_chemical_formula_sum 'C19 H24 N2 Ni O4'
_chemical_formula_weight 403.09
_space_group_crystal_system monoclinic
_space_group_IT_number 15
_space_group_name_Hall '-C 2yc'
_space_group_name_H-M_alt 'C 1 2/c 1'
_atom_sites_solution_hydrogens mixed
_audit_creation_date 2023-06-05
_audit_creation_method
;
Olex2 1.3
(compiled 2020.11.12 svn.r5f609507 for OlexSys, GUI svn.r6408)
;
_audit_update_record
;
2023-06-25 deposited with the CCDC.	2023-09-06 downloaded from the CCDC.
;
_cell_angle_alpha 90
_cell_angle_beta 96.766(2)
_cell_angle_gamma 90
_cell_formula_units_Z 8
_cell_length_a 25.3032(11)
_cell_length_b 10.1898(4)
_cell_length_c 14.2632(6)
_cell_measurement_reflns_used 3854
_cell_measurement_temperature 150(2)
_cell_measurement_theta_max 23.521
_cell_measurement_theta_min 2.7414
_cell_volume 3651.9(3)
_computing_cell_refinement 'BRUKER APEX II'
_computing_data_collection 'BRUKER APEX II'
_computing_data_reduction ;SAINT'
_computing_molecular_graphics 'Olex2 1.3 (Dolomanov et al., 2009)'
_computing_publication_material 'Olex2 1.3 (Dolomanov et al., 2009)'
_computing_structure_refinement 'XL  (Sheldrick, 2008)'
_computing_structure_solution 'SHELXT 2018/2 (Sheldrick, 2018)'
_diffrn_ambient_temperature 150.0
_diffrn_measured_fraction_theta_full 0.973
_diffrn_measured_fraction_theta_max 0.975
_diffrn_measurement_device_type Bruker
_diffrn_measurement_method 'Omega scan'
_diffrn_radiation_type MoK\a
_diffrn_radiation_wavelength 0.71073
_diffrn_reflns_av_R_equivalents 0.0340
_diffrn_reflns_av_unetI/netI 0.0126
_diffrn_reflns_Laue_measured_fraction_full 0.973
_diffrn_reflns_Laue_measured_fraction_max 0.975
_diffrn_reflns_limit_h_max 32
_diffrn_reflns_limit_h_min -32
_diffrn_reflns_limit_k_max 13
_diffrn_reflns_limit_k_min -13
_diffrn_reflns_limit_l_max 18
_diffrn_reflns_limit_l_min -18
_diffrn_reflns_number 62455
_diffrn_reflns_point_group_measured_fraction_full 0.973
_diffrn_reflns_point_group_measured_fraction_max 0.975
_diffrn_reflns_theta_full 25.242
_diffrn_reflns_theta_max 27.167
_diffrn_reflns_theta_min 2.157
_exptl_absorpt_coefficient_mu 1.089
_exptl_absorpt_correction_T_max 0.943
_exptl_absorpt_correction_T_min 0.849
_exptl_crystal_colour 'deep brown'
_exptl_crystal_density_diffrn 1.466
_exptl_crystal_density_method 'not measured'
_exptl_crystal_description rectangular
_exptl_crystal_F_000 1696.0
_exptl_crystal_size_max 0.24
_exptl_crystal_size_mid 0.12
_exptl_crystal_size_min 0.04
_refine_diff_density_max 0.389
_refine_diff_density_min -0.251
_refine_diff_density_rms 0.045
_refine_ls_extinction_method none
_refine_ls_goodness_of_fit_ref 1.074
_refine_ls_hydrogen_treatment mixed
_refine_ls_matrix_type full
_refine_ls_number_parameters 248
_refine_ls_number_reflns 3962
_refine_ls_number_restraints 1
_refine_ls_restrained_S_all 1.074
_refine_ls_R_factor_all 0.0270
_refine_ls_R_factor_gt 0.0251
_refine_ls_shift/su_max 0.002
_refine_ls_shift/su_mean 0.000
_refine_ls_structure_factor_coef Fsqd
_refine_ls_weighting_details 'w=1/[\s^2^(Fo^2^)+(0.0333P)^2^+3.9142P] where P=(Fo^2^+2Fc^2^)/3'
_refine_ls_weighting_scheme calc
_refine_ls_wR_factor_gt 0.0667
_refine_ls_wR_factor_ref 0.0681
_reflns_Friedel_coverage 0.000
_reflns_number_gt 3728
_reflns_number_total 3962
_reflns_threshold_expression 'I > 2\s(I)'
_cod_data_source_file d3nj02960c2.cif
_cod_data_source_block 1
_cod_depositor_comments 'Adding full bibliography for 7062698--7062699.cif.'
_cod_original_sg_symbol_H-M 'C 2/c'
_cod_database_code 7062698
_shelx_shelxl_version_number 2018/3
_shelx_space_group_comment
;
The symmetry employed for this shelxl refinement is uniquely defined
by the following loop, which should always be used as a source of
symmetry information in preference to the above space-group names.
They are only intended as comments.
;
_shelx_estimated_absorpt_t_max 0.958
_shelx_estimated_absorpt_t_min 0.780
_olex2_refinement_description
;
1. Fixed Uiso
 At 1.2 times of:
  All C(H) groups, All C(H,H) groups, All N(H) groups
 At 1.5 times of:
  All C(H,H,H) groups
2. Restrained distances
 C13-H13
 0.99 with sigma of 0.02
3.a Ternary CH refined with riding coordinates:
 N2(H2)
3.b Secondary CH2 refined with riding coordinates:
 C12(H12A,H12B), C14(H14A,H14B), C15(H15A,H15B), C16(H16A,H16B), C17(H17A,H17B)
3.c Aromatic/amide H refined with riding coordinates:
 C2(H2A), C3(H3), C5(H5), C6(H6), C7(H7), C8(H8), C11(H11)
3.d Idealised Me refined as rotating group:
 C19(H19A,H19B,H19C)
;
_olex2_submission_special_instructions 'No special instructions were received'

loop_
_space_group_symop_operation_xyz
'x, y, z'
'-x, y, -z+1/2'
'x+1/2, y+1/2, z'
'-x+1/2, y+1/2, -z+1/2'
'-x, -y, -z'
'x, -y, z-1/2'
'-x+1/2, -y+1/2, -z'
'x+1/2, -y+1/2, z-1/2'

loop_
_atom_site_label
_atom_site_type_symbol
_atom_site_fract_x
_atom_site_fract_y
_atom_site_fract_z
_atom_site_U_iso_or_equiv
_atom_site_adp_type
_atom_site_occupancy
_atom_site_site_symmetry_order
_atom_site_calc_flag
_atom_site_refinement_flags_posn
_atom_site_refinement_flags_adp
_atom_site_refinement_flags_occupancy
_atom_site_disorder_assembly
_atom_site_disorder_group
Ni1 Ni 0.75536(2) 0.39221(2) 0.64066(2) 0.01745(7) Uani 1 1 d . . . . .
O1 O 0.68954(4) 0.46953(10) 0.61285(7) 0.0240(2) Uani 1 1 d . . . . .
O2 O 0.78349(4) 0.56154(10) 0.66398(7) 0.0234(2) Uani 1 1 d . . . . .
O3 O 0.79953(5) 0.58276(11) 0.51454(8) 0.0332(3) Uani 1 1 d . . . . .
N1 N 0.72897(4) 0.22414(11) 0.62819(7) 0.0181(2) Uani 1 1 d . . . . .
N2 N 0.82311(4) 0.30983(11) 0.67616(8) 0.0210(2) Uani 1 1 d . . . . .
H2 H 0.823314 0.285893 0.744194 0.025 Uiso 1 1 calc R U . . .
C1 C 0.64294(6) 0.41249(14) 0.60758(10) 0.0222(3) Uani 1 1 d . . . . .
C2 C 0.59733(6) 0.49755(16) 0.59620(11) 0.0294(3) Uani 1 1 d . . . . .
H2A H 0.602248 0.589192 0.588550 0.035 Uiso 1 1 calc R U . . .
C3 C 0.54751(6) 0.44934(18) 0.59618(11) 0.0340(3) Uani 1 1 d . . . . .
H3 H 0.518287 0.508497 0.591046 0.041 Uiso 1 1 calc R U . . .
C4 C 0.53769(6) 0.31267(19) 0.60364(12) 0.0351(4) Uani 1 1 d . . . . .
C5 C 0.48517(7) 0.2644(2) 0.60299(17) 0.0536(6) Uani 1 1 d . . . . .
H5 H 0.456224 0.324194 0.599870 0.064 Uiso 1 1 calc R U . . .
C6 C 0.47566(8) 0.1322(3) 0.6068(2) 0.0673(7) Uani 1 1 d . . . . .
H6 H 0.440357 0.100482 0.606843 0.081 Uiso 1 1 calc R U . . .
C7 C 0.51825(8) 0.0444(2) 0.61064(19) 0.0603(6) Uani 1 1 d . . . . .
H7 H 0.511488 -0.047274 0.612074 0.072 Uiso 1 1 calc R U . . .
C8 C 0.56979(7) 0.08799(19) 0.61237(15) 0.0418(4) Uani 1 1 d . . . . .
H8 H 0.598018 0.026112 0.615363 0.050 Uiso 1 1 calc R U . . .
C9 C 0.58139(6) 0.22374(17) 0.60977(11) 0.0292(3) Uani 1 1 d . . . . .
C10 C 0.63496(5) 0.27612(14) 0.61262(9) 0.0221(3) Uani 1 1 d . . . . .
C11 C 0.67947(5) 0.18868(14) 0.61988(9) 0.0205(3) Uani 1 1 d . . . . .
H11 H 0.672145 0.097215 0.618488 0.025 Uiso 1 1 calc R U . . .
C12 C 0.76969(6) 0.11928(13) 0.63756(10) 0.0208(3) Uani 1 1 d . . . . .
H12A H 0.760761 0.050815 0.589029 0.025 Uiso 1 1 calc R U . . .
H12B H 0.771491 0.077913 0.700663 0.025 Uiso 1 1 calc R U . . .
C13 C 0.82225(5) 0.18242(14) 0.62457(10) 0.0217(3) Uani 1 1 d D . . . .
C14 C 0.86997(6) 0.09558(14) 0.65765(11) 0.0240(3) Uani 1 1 d . . . . .
H14A H 0.869809 0.018038 0.615798 0.029 Uiso 1 1 calc R U . . .
H14B H 0.866823 0.063967 0.722393 0.029 Uiso 1 1 calc R U . . .
C15 C 0.92260(6) 0.16902(17) 0.65714(12) 0.0316(3) Uani 1 1 d . . . . .
H15A H 0.952077 0.114232 0.687567 0.038 Uiso 1 1 calc R U . . .
H15B H 0.929224 0.185685 0.591153 0.038 Uiso 1 1 calc R U . . .
C16 C 0.92129(6) 0.29850(16) 0.70941(12) 0.0317(3) Uani 1 1 d . . . . .
H16A H 0.954443 0.347786 0.703398 0.038 Uiso 1 1 calc R U . . .
H16B H 0.919677 0.281127 0.777302 0.038 Uiso 1 1 calc R U . . .
C17 C 0.87358(6) 0.38143(14) 0.67078(12) 0.0265(3) Uani 1 1 d . . . . .
H17A H 0.873388 0.463843 0.707494 0.032 Uiso 1 1 calc R U . . .
H17B H 0.876607 0.404735 0.604237 0.032 Uiso 1 1 calc R U . . .
C18 C 0.79972(6) 0.62602(13) 0.59580(10) 0.0227(3) Uani 1 1 d . . . . .
C19 C 0.82041(7) 0.76224(15) 0.62118(12) 0.0319(3) Uani 1 1 d . . . . .
H19A H 0.855877 0.755867 0.656797 0.048 Uiso 1 1 calc R U . . .
H19B H 0.796205 0.806276 0.659860 0.048 Uiso 1 1 calc R U . . .
H19C H 0.822546 0.812844 0.563319 0.048 Uiso 1 1 calc R U . . .
H13 H 0.8230(7) 0.2090(17) 0.5571(10) 0.025(4) Uiso 1 1 d D . . . .
O100 O 0.82221(5) 0.74471(13) 0.37274(8) 0.0340(3) Uani 1 1 d . . . . .
H10A H 0.8127(11) 0.814(3) 0.3817(18) 0.062(8) Uiso 1 1 d . . . . .
H10B H 0.8157(10) 0.697(3) 0.4138(18) 0.057(7) Uiso 1 1 d . . . . .

loop_
_atom_site_aniso_label
_atom_site_aniso_U_11
_atom_site_aniso_U_22
_atom_site_aniso_U_33
_atom_site_aniso_U_23
_atom_site_aniso_U_13
_atom_site_aniso_U_12
Ni1 0.01868(10) 0.01331(10) 0.02046(10) -0.00024(6) 0.00277(6) -0.00126(6)
O1 0.0228(5) 0.0181(5) 0.0307(5) -0.0020(4) 0.0011(4) 0.0013(4)
O2 0.0284(5) 0.0160(5) 0.0263(5) -0.0023(4) 0.0052(4) -0.0028(4)
O3 0.0520(7) 0.0227(5) 0.0250(5) -0.0013(4) 0.0044(5) -0.0097(5)
N1 0.0205(5) 0.0157(5) 0.0182(5) 0.0005(4) 0.0024(4) -0.0006(4)
N2 0.0206(5) 0.0166(5) 0.0258(6) -0.0003(4) 0.0025(4) -0.0028(4)
C1 0.0219(6) 0.0262(7) 0.0186(6) -0.0022(5) 0.0025(5) 0.0023(5)
C2 0.0277(7) 0.0293(8) 0.0305(7) -0.0049(6) 0.0001(6) 0.0065(6)
C3 0.0234(7) 0.0444(9) 0.0341(8) -0.0034(7) 0.0031(6) 0.0101(7)
C4 0.0215(7) 0.0490(10) 0.0351(8) 0.0066(7) 0.0050(6) 0.0007(7)
C5 0.0223(8) 0.0668(14) 0.0723(14) 0.0194(11) 0.0077(8) 0.0002(8)
C6 0.0230(9) 0.0702(15) 0.109(2) 0.0326(14) 0.0076(10) -0.0114(9)
C7 0.0312(9) 0.0524(12) 0.0957(18) 0.0322(12) 0.0001(10) -0.0135(9)
C8 0.0248(8) 0.0422(10) 0.0573(11) 0.0193(8) 0.0004(7) -0.0065(7)
C9 0.0216(7) 0.0383(8) 0.0278(7) 0.0090(6) 0.0031(5) -0.0025(6)
C10 0.0208(6) 0.0270(7) 0.0186(6) 0.0022(5) 0.0026(5) -0.0012(5)
C11 0.0223(6) 0.0202(6) 0.0190(6) 0.0022(5) 0.0022(5) -0.0039(5)
C12 0.0217(6) 0.0143(6) 0.0262(7) 0.0007(5) 0.0025(5) 0.0001(5)
C13 0.0223(6) 0.0193(6) 0.0236(6) -0.0016(5) 0.0034(5) -0.0002(5)
C14 0.0232(7) 0.0211(7) 0.0277(7) -0.0009(5) 0.0028(5) 0.0023(5)
C15 0.0216(7) 0.0335(8) 0.0398(8) 0.0007(7) 0.0044(6) 0.0035(6)
C16 0.0195(7) 0.0304(8) 0.0441(9) 0.0003(7) -0.0006(6) -0.0040(6)
C17 0.0218(7) 0.0211(7) 0.0360(8) 0.0025(6) 0.0012(6) -0.0053(5)
C18 0.0244(7) 0.0159(6) 0.0275(7) 0.0003(5) 0.0009(5) -0.0011(5)
C19 0.0425(9) 0.0185(7) 0.0348(8) -0.0016(6) 0.0048(7) -0.0090(6)
O100 0.0529(7) 0.0240(6) 0.0273(6) 0.0012(5) 0.0143(5) 0.0038(5)

loop_
_atom_type_symbol
_atom_type_description
_atom_type_scat_dispersion_real
_atom_type_scat_dispersion_imag
_atom_type_scat_source
C C 0.0033 0.0016 'International Tables Vol C Tables 4.2.6.8 and 6.1.1.4'
H H 0.0000 0.0000 'International Tables Vol C Tables 4.2.6.8 and 6.1.1.4'
N N 0.0061 0.0033 'International Tables Vol C Tables 4.2.6.8 and 6.1.1.4'
O O 0.0106 0.0060 'International Tables Vol C Tables 4.2.6.8 and 6.1.1.4'
Ni Ni 0.3393 1.1124 'International Tables Vol C Tables 4.2.6.8 and 6.1.1.4'

loop_
_geom_angle_atom_site_label_1
_geom_angle_atom_site_label_2
_geom_angle_atom_site_label_3
_geom_angle
_geom_angle_site_symmetry_1
_geom_angle_site_symmetry_3
_geom_angle_publ_flag
O1 Ni1 O2 87.67(4) . . ?
O1 Ni1 N2 177.03(5) . . ?
O2 Ni1 N2 92.69(5) . . ?
N1 Ni1 O1 93.94(5) . . ?
N1 Ni1 O2 175.36(5) . . ?
N1 Ni1 N2 85.48(5) . . ?
C1 O1 Ni1 127.42(9) . . ?
C18 O2 Ni1 119.00(9) . . ?
C11 N1 Ni1 127.21(10) . . ?
C11 N1 C12 117.54(11) . . ?
C12 N1 Ni1 115.00(8) . . ?
Ni1 N2 H2 105.3 . . ?
C13 N2 Ni1 106.83(8) . . ?
C13 N2 H2 105.3 . . ?
C17 N2 Ni1 121.27(9) . . ?
C17 N2 H2 105.3 . . ?
C17 N2 C13 111.46(11) . . ?
O1 C1 C2 116.40(13) . . ?
O1 C1 C10 124.70(13) . . ?
C10 C1 C2 118.89(13) . . ?
C1 C2 H2A 119.4 . . ?
C3 C2 C1 121.12(15) . . ?
C3 C2 H2A 119.4 . . ?
C2 C3 H3 119.1 . . ?
C2 C3 C4 121.80(15) . . ?
C4 C3 H3 119.1 . . ?
C3 C4 C9 119.13(14) . . ?
C5 C4 C3 120.83(16) . . ?
C5 C4 C9 120.03(18) . . ?
C4 C5 H5 119.7 . . ?
C6 C5 C4 120.7(2) . . ?
C6 C5 H5 119.7 . . ?
C5 C6 H6 120.2 . . ?
C5 C6 C7 119.53(18) . . ?
C7 C6 H6 120.2 . . ?
C6 C7 H7 119.4 . . ?
C8 C7 C6 121.3(2) . . ?
C8 C7 H7 119.4 . . ?
C7 C8 H8 119.5 . . ?
C7 C8 C9 120.97(18) . . ?
C9 C8 H8 119.5 . . ?
C4 C9 C10 118.88(15) . . ?
C8 C9 C4 117.47(15) . . ?
C8 C9 C10 123.64(15) . . ?
C1 C10 C9 120.03(13) . . ?
C1 C10 C11 120.15(12) . . ?
C11 C10 C9 119.82(13) . . ?
N1 C11 C10 125.27(13) . . ?
N1 C11 H11 117.4 . . ?
C10 C11 H11 117.4 . . ?
N1 C12 H12A 110.3 . . ?
N1 C12 H12B 110.3 . . ?
N1 C12 C13 107.19(11) . . ?
H12A C12 H12B 108.5 . . ?
C13 C12 H12A 110.3 . . ?
C13 C12 H12B 110.3 . . ?
N2 C13 C12 105.82(11) . . ?
N2 C13 C14 112.78(11) . . ?
N2 C13 H13 103.7(10) . . ?
C12 C13 C14 113.05(12) . . ?
C12 C13 H13 110.5(10) . . ?
C14 C13 H13 110.5(10) . . ?
C13 C14 H14A 109.2 . . ?
C13 C14 H14B 109.2 . . ?
C13 C14 C15 111.88(12) . . ?
H14A C14 H14B 107.9 . . ?
C15 C14 H14A 109.2 . . ?
C15 C14 H14B 109.2 . . ?
C14 C15 H15A 109.5 . . ?
C14 C15 H15B 109.5 . . ?
H15A C15 H15B 108.1 . . ?
C16 C15 C14 110.73(12) . . ?
C16 C15 H15A 109.5 . . ?
C16 C15 H15B 109.5 . . ?
C15 C16 H16A 109.3 . . ?
C15 C16 H16B 109.3 . . ?
C15 C16 C17 111.53(13) . . ?
H16A C16 H16B 108.0 . . ?
C17 C16 H16A 109.3 . . ?
C17 C16 H16B 109.3 . . ?
N2 C17 C16 111.08(12) . . ?
N2 C17 H17A 109.4 . . ?
N2 C17 H17B 109.4 . . ?
C16 C17 H17A 109.4 . . ?
C16 C17 H17B 109.4 . . ?
H17A C17 H17B 108.0 . . ?
O2 C18 C19 114.97(13) . . ?
O3 C18 O2 124.15(13) . . ?
O3 C18 C19 120.88(13) . . ?
C18 C19 H19A 109.5 . . ?
C18 C19 H19B 109.5 . . ?
C18 C19 H19C 109.5 . . ?
H19A C19 H19B 109.5 . . ?
H19A C19 H19C 109.5 . . ?
H19B C19 H19C 109.5 . . ?
H10A O100 H10B 110(3) . . ?

loop_
_geom_bond_atom_site_label_1
_geom_bond_atom_site_label_2
_geom_bond_distance
_geom_bond_site_symmetry_2
_geom_bond_publ_flag
Ni1 O1 1.8429(10) . ?
Ni1 O2 1.8812(10) . ?
Ni1 N1 1.8391(11) . ?
Ni1 N2 1.9222(12) . ?
O1 C1 1.3089(17) . ?
O2 C18 1.2806(18) . ?
O3 C18 1.2395(18) . ?
N1 C11 1.2955(17) . ?
N1 C12 1.4795(17) . ?
N2 H2 1.0000 . ?
N2 C13 1.4912(17) . ?
N2 C17 1.4807(17) . ?
C1 C2 1.437(2) . ?
C1 C10 1.407(2) . ?
C2 H2A 0.9500 . ?
C2 C3 1.353(2) . ?
C3 H3 0.9500 . ?
C3 C4 1.421(3) . ?
C4 C5 1.416(2) . ?
C4 C9 1.424(2) . ?
C5 H5 0.9500 . ?
C5 C6 1.370(3) . ?
C6 H6 0.9500 . ?
C6 C7 1.397(3) . ?
C7 H7 0.9500 . ?
C7 C8 1.375(2) . ?
C8 H8 0.9500 . ?
C8 C9 1.415(2) . ?
C9 C10 1.453(2) . ?
C10 C11 1.4303(19) . ?
C11 H11 0.9500 . ?
C12 H12A 0.9900 . ?
C12 H12B 0.9900 . ?
C12 C13 1.5083(19) . ?
C13 C14 1.5262(19) . ?
C13 H13 1.002(13) . ?
C14 H14A 0.9900 . ?
C14 H14B 0.9900 . ?
C14 C15 1.528(2) . ?
C15 H15A 0.9900 . ?
C15 H15B 0.9900 . ?
C15 C16 1.518(2) . ?
C16 H16A 0.9900 . ?
C16 H16B 0.9900 . ?
C16 C17 1.523(2) . ?
C17 H17A 0.9900 . ?
C17 H17B 0.9900 . ?
C18 C19 1.5123(19) . ?
C19 H19A 0.9800 . ?
C19 H19B 0.9800 . ?
C19 H19C 0.9800 . ?
O100 H10A 0.76(3) . ?
O100 H10B 0.79(3) . ?

loop_
_geom_hbond_atom_site_label_D
_geom_hbond_atom_site_label_H
_geom_hbond_atom_site_label_A
_geom_hbond_distance_DH
_geom_hbond_distance_HA
_geom_hbond_distance_DA
_geom_hbond_angle_DHA
_geom_hbond_site_symmetry_A
_geom_hbond_publ_flag
C2 H2A O100 0.95 2.56 3.321(2) 136.8 7_666 yes
C12 H12A O3 0.99 2.41 3.3343(18) 154.2 7_656 yes
C12 H12B O2 0.99 2.51 3.3267(17) 139.1 4_646 yes
O100 H10A O1 0.76(3) 2.21(3) 2.9366(17) 160(3) 7_666 yes
O100 H10B O3 0.79(3) 1.93(3) 2.7233(17) 180(3) . yes

loop_
_geom_torsion_atom_site_label_1
_geom_torsion_atom_site_label_2
_geom_torsion_atom_site_label_3
_geom_torsion_atom_site_label_4
_geom_torsion
_geom_torsion_site_symmetry_1
_geom_torsion_site_symmetry_2
_geom_torsion_site_symmetry_3
_geom_torsion_site_symmetry_4
_geom_torsion_publ_flag
Ni1 O1 C1 C2 172.52(10) . . . . ?
Ni1 O1 C1 C10 -7.2(2) . . . . ?
Ni1 O2 C18 O3 -2.0(2) . . . . ?
Ni1 O2 C18 C19 178.62(10) . . . . ?
Ni1 N1 C11 C10 4.3(2) . . . . ?
Ni1 N1 C12 C13 -17.52(13) . . . . ?
Ni1 N2 C13 C12 -46.66(12) . . . . ?
Ni1 N2 C13 C14 -170.73(9) . . . . ?
Ni1 N2 C17 C16 175.81(10) . . . . ?
O1 Ni1 O2 C18 -89.96(11) . . . . ?
O1 Ni1 N1 C11 -10.45(12) . . . . ?
O1 Ni1 N1 C12 175.49(9) . . . . ?
O1 C1 C2 C3 -175.64(14) . . . . ?
O1 C1 C10 C9 177.52(13) . . . . ?
O1 C1 C10 C11 -2.9(2) . . . . ?
O2 Ni1 O1 C1 -163.73(11) . . . . ?
N1 Ni1 O1 C1 11.92(12) . . . . ?
N1 C12 C13 N2 40.85(14) . . . . ?
N1 C12 C13 C14 164.76(11) . . . . ?
N2 Ni1 O2 C18 92.99(11) . . . . ?
N2 Ni1 N1 C11 166.64(12) . . . . ?
N2 Ni1 N1 C12 -7.43(9) . . . . ?
N2 C13 C14 C15 -51.70(16) . . . . ?
C1 C2 C3 C4 -2.5(2) . . . . ?
C1 C10 C11 N1 4.4(2) . . . . ?
C2 C1 C10 C9 -2.2(2) . . . . ?
C2 C1 C10 C11 177.32(12) . . . . ?
C2 C3 C4 C5 -179.67(18) . . . . ?
C2 C3 C4 C9 -1.0(2) . . . . ?
C3 C4 C5 C6 177.7(2) . . . . ?
C3 C4 C9 C8 -176.93(16) . . . . ?
C3 C4 C9 C10 2.8(2) . . . . ?
C4 C5 C6 C7 -0.5(4) . . . . ?
C4 C9 C10 C1 -1.2(2) . . . . ?
C4 C9 C10 C11 179.28(13) . . . . ?
C5 C4 C9 C8 1.7(3) . . . . ?
C5 C4 C9 C10 -178.52(16) . . . . ?
C5 C6 C7 C8 1.2(4) . . . . ?
C6 C7 C8 C9 -0.4(4) . . . . ?
C7 C8 C9 C4 -1.1(3) . . . . ?
C7 C8 C9 C10 179.18(19) . . . . ?
C8 C9 C10 C1 178.58(16) . . . . ?
C8 C9 C10 C11 -1.0(2) . . . . ?
C9 C4 C5 C6 -1.0(3) . . . . ?
C9 C10 C11 N1 -176.00(13) . . . . ?
C10 C1 C2 C3 4.1(2) . . . . ?
C11 N1 C12 C13 167.81(12) . . . . ?
C12 N1 C11 C10 178.27(12) . . . . ?
C12 C13 C14 C15 -171.69(12) . . . . ?
C13 N2 C17 C16 -57.12(16) . . . . ?
C13 C14 C15 C16 50.99(17) . . . . ?
C14 C15 C16 C17 -54.07(18) . . . . ?
C15 C16 C17 N2 57.52(18) . . . . ?
C17 N2 C13 C12 178.79(11) . . . . ?
C17 N2 C13 C14 54.71(15) . . . . ?
